data_4510125
loop_
_publ_author_name
'Yang, Weiting'
'Yi, Fei-Yan'
'Tian, Tao'
'Tian, Wan-Guo'
'Sun, Zhong-Ming'

_publ_section_title
;
 Structural Variation within Heterometallic Uranyl Hybrids Based on
 Flexible Alkyldiphosphonate Ligands
;
_journal_issue 3
_journal_name_full 'Crystal Growth &amp; Design'
_journal_page_first 1366
_journal_paper_doi 10.1021/cg401850v
_journal_volume 14
_journal_year 2014
_chemical_formula_sum 'C60 H66 N8 O28 P6 U3 Zn2'
_chemical_formula_weight 2377.86
_chemical_name_systematic
; 
 ? 
;
_space_group_IT_number 2
_symmetry_space_group_name_Hall '-P 1'
_symmetry_space_group_name_H-M 'P -1'
_atom_sites_solution_hydrogens geom
_atom_sites_solution_primary direct
_atom_sites_solution_secondary difmap
_audit_creation_method SHELXL-97
_cell_angle_alpha 99.2250(10)
_cell_angle_beta 105.5800(10)
_cell_angle_gamma 105.0420(10)
_cell_formula_units_Z 1
_cell_length_a 12.2596(9)
_cell_length_b 12.6030(10)
_cell_length_c 13.0430(10)
_cell_measurement_temperature 139(2)
_cell_volume 1816.5(2)
_computing_structure_refinement 'SHELXL-97 (Sheldrick, 1997)'
_computing_structure_solution 'SHELXS-97 (Sheldrick, 1990)'
_diffrn_ambient_temperature 139(2)
_diffrn_measured_fraction_theta_full 0.989
_diffrn_measured_fraction_theta_max 0.989
_diffrn_radiation_monochromator graphite
_diffrn_radiation_source 'fine-focus sealed tube'
_diffrn_radiation_type MoK\a
_diffrn_radiation_wavelength 0.71073
_diffrn_reflns_av_R_equivalents 0.0302
_diffrn_reflns_av_sigmaI/netI 0.0652
_diffrn_reflns_limit_h_max 14
_diffrn_reflns_limit_h_min -14
_diffrn_reflns_limit_k_max 8
_diffrn_reflns_limit_k_min -15
_diffrn_reflns_limit_l_max 15
_diffrn_reflns_limit_l_min -15
_diffrn_reflns_number 9384
_diffrn_reflns_theta_full 25.08
_diffrn_reflns_theta_max 25.08
_diffrn_reflns_theta_min 1.73
_exptl_absorpt_coefficient_mu 7.535
_exptl_absorpt_correction_T_max 0.65
_exptl_absorpt_correction_T_min 0.57
_exptl_absorpt_correction_type multi-scan
_exptl_absorpt_process_details sadabs
_exptl_crystal_density_diffrn 2.174
_exptl_crystal_density_method 'not measured'
_exptl_crystal_F_000 1132
_exptl_crystal_size_max 0.20
_exptl_crystal_size_mid 0.15
_exptl_crystal_size_min 0.075
_refine_diff_density_max 1.237
_refine_diff_density_min -1.287
_refine_diff_density_rms 0.182
_refine_ls_extinction_method none
_refine_ls_goodness_of_fit_ref 1.032
_refine_ls_hydrogen_treatment mixed
_refine_ls_matrix_type full
_refine_ls_number_parameters 479
_refine_ls_number_reflns 6394
_refine_ls_number_restraints 0
_refine_ls_restrained_S_all 1.032
_refine_ls_R_factor_all 0.0590
_refine_ls_R_factor_gt 0.0396
_refine_ls_shift/su_max 0.001
_refine_ls_shift/su_mean 0.000
_refine_ls_structure_factor_coef Fsqd
_refine_ls_weighting_details 'calc w=1/[\s^2^(Fo^2^)+(0.0327P)^2^+0.0000P] where P=(Fo^2^+2Fc^2^)/3'
_refine_ls_weighting_scheme calc
_refine_ls_wR_factor_gt 0.0767
_refine_ls_wR_factor_ref 0.0853
_reflns_number_gt 4911
_reflns_number_total 6394
_reflns_threshold_expression >2sigma(I)
_cod_data_source_file cg401850v_si_002.cif
_cod_data_source_block pc4p-phen
_cod_original_sg_symbol_H-M P-1
_cod_database_code 4510125

loop_
_symmetry_equiv_pos_as_xyz
'x, y, z'
'-x, -y, -z'

loop_
_atom_site_label
_atom_site_type_symbol
_atom_site_fract_x
_atom_site_fract_y
_atom_site_fract_z
_atom_site_U_iso_or_equiv
_atom_site_adp_type
_atom_site_occupancy
_atom_site_symmetry_multiplicity
_atom_site_calc_flag
_atom_site_refinement_flags
U1 U 0.67115(2) 0.61575(2) 0.55932(2) 0.01932(10) Uani 1 1 d .
U2 U 1.0000 1.0000 0.5000 0.01991(12) Uani 1 2 d S
Zn1 Zn 1.11418(8) 0.71502(8) 0.86902(8) 0.0256(2) Uani 1 1 d .
P1 P 0.68512(17) -0.13432(17) 0.42802(18) 0.0222(5) Uani 1 1 d .
P2 P 0.62493(18) 0.38702(17) 0.62485(18) 0.0231(5) Uani 1 1 d .
P3 P 0.99176(17) 0.75887(17) 0.63444(17) 0.0183(4) Uani 1 1 d .
O1 O 0.6769(4) -0.2306(4) 0.4829(5) 0.0283(13) Uani 1 1 d .
O2 O 0.5821(4) -0.1666(5) 0.3183(5) 0.0337(15) Uani 1 1 d .
H2C H 0.5283 -0.2248 0.3159 0.050 Uiso 1 1 calc R
O3 O 0.8006(4) -0.0924(4) 0.4035(4) 0.0275(13) Uani 1 1 d .
O4 O 0.7372(4) 0.4897(4) 0.6669(4) 0.0276(13) Uani 1 1 d .
O5 O 0.5286(4) 0.4326(4) 0.5599(4) 0.0240(13) Uani 1 1 d .
O6 O 0.5922(4) 0.3367(4) 0.7142(4) 0.0287(13) Uani 1 1 d .
O7 O 1.0917(4) 0.7780(4) 0.7412(4) 0.0264(13) Uani 1 1 d .
O8 O 0.8691(4) 0.7130(4) 0.6451(4) 0.0232(13) Uani 1 1 d .
O9 O 1.0046(4) 0.8704(4) 0.5995(4) 0.0272(13) Uani 1 1 d .
O11 O 0.6359(4) 0.6878(4) 0.6684(5) 0.0301(14) Uani 1 1 d .
O12 O 0.7053(4) 0.5422(4) 0.4518(4) 0.0283(13) Uani 1 1 d .
O13 O 1.0385(4) 0.9173(4) 0.3999(5) 0.0302(14) Uani 1 1 d .
O1W O 0.7130(6) 0.0077(6) 0.1922(6) 0.063(2) Uani 1 1 d .
O2W O 0.6832(14) 0.4428(15) 0.9269(15) 0.238(8) Uiso 1 1 d .
N1 N 1.2625(6) 0.6703(6) 0.8381(6) 0.0278(16) Uani 1 1 d .
N2 N 1.0584(6) 0.5402(6) 0.8529(5) 0.0276(16) Uani 1 1 d .
N3 N 1.2185(6) 0.8389(6) 1.0169(6) 0.0325(18) Uani 1 1 d .
N4 N 0.9805(5) 0.7570(5) 0.9288(5) 0.0240(15) Uani 1 1 d .
C1 C 0.6710(7) -0.0182(6) 0.5189(7) 0.027(2) Uani 1 1 d .
H1A H 0.5968 -0.0462 0.5368 0.032 Uiso 1 1 calc R
H1B H 0.7387 0.0048 0.5883 0.032 Uiso 1 1 calc R
C2 C 0.6678(7) 0.0870(7) 0.4755(8) 0.035(2) Uani 1 1 d .
H2A H 0.7369 0.1115 0.4495 0.043 Uiso 1 1 calc R
H2B H 0.5939 0.0684 0.4124 0.043 Uiso 1 1 calc R
C3 C 0.6719(8) 0.1836(7) 0.5652(7) 0.038(2) Uani 1 1 d .
H3A H 0.6187 0.1522 0.6058 0.045 Uiso 1 1 calc R
H3B H 0.7542 0.2157 0.6178 0.045 Uiso 1 1 calc R
C4 C 0.6354(7) 0.2771(7) 0.5235(7) 0.032(2) Uani 1 1 d .
H4A H 0.5566 0.2433 0.4652 0.039 Uiso 1 1 calc R
H4B H 0.6935 0.3129 0.4892 0.039 Uiso 1 1 calc R
C5 C 1.0057(7) 0.6576(7) 0.5276(7) 0.030(2) Uani 1 1 d .
H5A H 0.9408 0.6470 0.4587 0.036 Uiso 1 1 calc R
H5B H 1.0824 0.6908 0.5155 0.036 Uiso 1 1 calc R
C6 C 1.0013(8) 0.5426(7) 0.5486(7) 0.032(2) Uani 1 1 d .
H6A H 0.9292 0.5125 0.5690 0.038 Uiso 1 1 calc R
H6B H 1.0720 0.5513 0.6118 0.038 Uiso 1 1 calc R
C7 C 1.3585(7) 0.7351(8) 0.8228(7) 0.039(2) Uani 1 1 d .
H7A H 1.3693 0.8138 0.8305 0.047 Uiso 1 1 calc R
C8 C 1.4433(8) 0.6920(9) 0.7959(8) 0.044(3) Uani 1 1 d .
H8A H 1.5115 0.7409 0.7867 0.053 Uiso 1 1 calc R
C9 C 1.4279(8) 0.5780(9) 0.7827(8) 0.045(3) Uani 1 1 d .
H9A H 1.4867 0.5481 0.7666 0.054 Uiso 1 1 calc R
C10 C 1.3243(8) 0.5056(8) 0.7932(7) 0.034(2) Uani 1 1 d .
C11 C 1.2955(9) 0.3860(9) 0.7718(8) 0.045(3) Uani 1 1 d .
H11A H 1.3519 0.3522 0.7561 0.054 Uiso 1 1 calc R
C12 C 1.1909(9) 0.3188(8) 0.7729(7) 0.042(2) Uani 1 1 d .
H12A H 1.1726 0.2387 0.7563 0.050 Uiso 1 1 calc R
C13 C 1.1079(8) 0.3709(7) 0.7997(7) 0.029(2) Uani 1 1 d .
C14 C 0.9933(8) 0.3047(8) 0.7984(7) 0.039(2) Uani 1 1 d .
H14A H 0.9690 0.2243 0.7770 0.046 Uiso 1 1 calc R
C15 C 0.9195(8) 0.3584(8) 0.8283(8) 0.041(2) Uani 1 1 d .
H15A H 0.8445 0.3154 0.8306 0.049 Uiso 1 1 calc R
C16 C 0.9539(7) 0.4762(8) 0.8554(7) 0.036(2) Uani 1 1 d .
H16A H 0.9015 0.5123 0.8763 0.043 Uiso 1 1 calc R
C17 C 1.2444(7) 0.5572(7) 0.8201(7) 0.029(2) Uani 1 1 d .
C18 C 1.1341(7) 0.4881(7) 0.8265(6) 0.0266(19) Uani 1 1 d .
C21 C 1.3369(7) 0.8743(8) 1.0639(8) 0.044(3) Uani 1 1 d .
H21A H 1.3826 0.8360 1.0335 0.053 Uiso 1 1 calc R
C22 C 1.3962(8) 0.9658(9) 1.1560(8) 0.049(3) Uani 1 1 d .
H22A H 1.4809 0.9903 1.1858 0.059 Uiso 1 1 calc R
C23 C 1.3327(8) 1.0191(8) 1.2024(8) 0.042(2) Uani 1 1 d .
H23A H 1.3726 1.0809 1.2654 0.050 Uiso 1 1 calc R
C24 C 1.2069(8) 0.9828(7) 1.1572(7) 0.034(2) Uani 1 1 d .
C25 C 1.1330(9) 1.0315(8) 1.2027(7) 0.041(2) Uani 1 1 d .
H25A H 1.1691 1.0944 1.2651 0.049 Uiso 1 1 calc R
C26 C 1.0139(9) 0.9912(8) 1.1601(7) 0.043(2) Uani 1 1 d .
H26A H 0.9669 1.0261 1.1922 0.051 Uiso 1 1 calc R
C27 C 0.9560(8) 0.8957(7) 1.0662(7) 0.031(2) Uani 1 1 d .
C28 C 0.8322(7) 0.8453(8) 1.0208(7) 0.035(2) Uani 1 1 d .
H28A H 0.7807 0.8744 1.0516 0.042 Uiso 1 1 calc R
C29 C 0.7860(8) 0.7547(7) 0.9327(7) 0.034(2) Uani 1 1 d .
H29A H 0.7021 0.7190 0.9022 0.041 Uiso 1 1 calc R
C30 C 0.8623(7) 0.7143(7) 0.8873(7) 0.035(2) Uani 1 1 d .
H30A H 0.8282 0.6531 0.8235 0.042 Uiso 1 1 calc R
C31 C 1.1552(7) 0.8907(7) 1.0641(6) 0.0254(19) Uani 1 1 d .
C32 C 1.0265(7) 0.8462(7) 1.0168(7) 0.027(2) Uani 1 1 d .

loop_
_atom_site_aniso_label
_atom_site_aniso_U_11
_atom_site_aniso_U_22
_atom_site_aniso_U_33
_atom_site_aniso_U_23
_atom_site_aniso_U_13
_atom_site_aniso_U_12
U1 0.01708(16) 0.01484(16) 0.02457(18) 0.00405(13) 0.00696(13) 0.00296(13)
U2 0.0198(2) 0.0149(2) 0.0276(3) 0.00590(19) 0.01217(19) 0.00463(18)
Zn1 0.0263(5) 0.0237(5) 0.0269(6) 0.0041(4) 0.0090(4) 0.0088(4)
P1 0.0204(11) 0.0153(11) 0.0335(13) 0.0075(10) 0.0108(9) 0.0068(9)
P2 0.0223(11) 0.0157(11) 0.0301(13) 0.0061(9) 0.0063(9) 0.0060(9)
P3 0.0172(10) 0.0165(11) 0.0219(11) 0.0064(9) 0.0077(9) 0.0038(9)
O1 0.023(3) 0.022(3) 0.038(4) 0.014(3) 0.007(3) 0.004(3)
O2 0.027(3) 0.027(3) 0.042(4) 0.011(3) 0.008(3) 0.002(3)
O3 0.022(3) 0.025(3) 0.036(4) 0.007(3) 0.014(3) 0.005(3)
O4 0.020(3) 0.024(3) 0.031(3) 0.005(3) 0.002(2) 0.003(3)
O5 0.021(3) 0.015(3) 0.035(3) 0.009(3) 0.006(2) 0.005(2)
O6 0.028(3) 0.025(3) 0.030(3) 0.014(3) 0.009(3) 0.000(3)
O7 0.018(3) 0.031(3) 0.032(3) 0.011(3) 0.010(2) 0.007(3)
O8 0.015(3) 0.021(3) 0.029(3) 0.004(3) 0.007(2) 0.002(2)
O9 0.031(3) 0.024(3) 0.030(3) 0.016(3) 0.013(3) 0.006(3)
O11 0.020(3) 0.026(3) 0.040(4) -0.003(3) 0.012(3) 0.005(3)
O12 0.029(3) 0.027(3) 0.028(3) 0.002(3) 0.010(3) 0.008(3)
O13 0.027(3) 0.026(3) 0.039(4) 0.000(3) 0.017(3) 0.010(3)
O1W 0.063(5) 0.058(5) 0.065(5) 0.019(4) 0.027(4) 0.010(4)
N1 0.028(4) 0.026(4) 0.036(4) 0.012(3) 0.015(3) 0.012(3)
N2 0.031(4) 0.030(4) 0.023(4) 0.007(3) 0.009(3) 0.012(3)
N3 0.025(4) 0.031(4) 0.033(4) 0.000(3) 0.004(3) 0.005(3)
N4 0.028(4) 0.021(4) 0.021(4) 0.002(3) 0.009(3) 0.004(3)
C1 0.028(4) 0.023(5) 0.036(5) 0.009(4) 0.020(4) 0.010(4)
C2 0.034(5) 0.027(5) 0.051(6) 0.014(5) 0.015(4) 0.015(4)
C3 0.040(5) 0.031(5) 0.037(6) -0.001(4) 0.006(4) 0.017(4)
C4 0.038(5) 0.029(5) 0.041(6) 0.008(4) 0.021(4) 0.020(4)
C5 0.039(5) 0.023(5) 0.027(5) 0.002(4) 0.011(4) 0.009(4)
C6 0.039(5) 0.030(5) 0.029(5) 0.006(4) 0.013(4) 0.013(4)
C7 0.034(5) 0.030(5) 0.041(6) 0.002(5) 0.004(4) 0.005(4)
C8 0.030(5) 0.048(6) 0.053(7) 0.008(5) 0.018(5) 0.007(5)
C9 0.038(6) 0.063(7) 0.040(6) 0.008(5) 0.015(5) 0.025(5)
C10 0.039(5) 0.039(6) 0.026(5) 0.005(4) 0.009(4) 0.021(5)
C11 0.052(6) 0.055(7) 0.040(6) 0.006(5) 0.018(5) 0.038(6)
C12 0.065(7) 0.033(6) 0.040(6) 0.007(5) 0.026(5) 0.028(5)
C13 0.043(5) 0.026(5) 0.020(5) 0.010(4) 0.015(4) 0.008(4)
C14 0.046(6) 0.033(5) 0.030(5) 0.008(4) 0.001(4) 0.012(5)
C15 0.046(6) 0.034(6) 0.042(6) 0.017(5) 0.017(5) 0.005(5)
C16 0.031(5) 0.045(6) 0.035(6) 0.012(5) 0.012(4) 0.015(5)
C17 0.032(5) 0.034(5) 0.024(5) 0.009(4) 0.007(4) 0.017(4)
C18 0.038(5) 0.024(5) 0.016(4) 0.000(4) 0.010(4) 0.009(4)
C21 0.027(5) 0.053(7) 0.040(6) -0.003(5) 0.009(4) 0.003(5)
C22 0.029(5) 0.058(7) 0.038(6) 0.005(5) -0.005(5) -0.002(5)
C23 0.048(6) 0.029(5) 0.034(6) -0.002(4) 0.003(5) 0.005(5)
C24 0.046(6) 0.026(5) 0.031(5) 0.007(4) 0.010(4) 0.012(5)
C25 0.069(7) 0.031(5) 0.023(5) 0.007(4) 0.010(5) 0.019(5)
C26 0.064(7) 0.042(6) 0.033(6) 0.006(5) 0.025(5) 0.028(5)
C27 0.046(5) 0.029(5) 0.025(5) 0.008(4) 0.019(4) 0.017(4)
C28 0.037(5) 0.040(6) 0.042(6) 0.018(5) 0.018(5) 0.022(5)
C29 0.031(5) 0.033(5) 0.041(6) 0.007(5) 0.011(4) 0.015(4)
C30 0.038(5) 0.032(5) 0.032(5) 0.010(4) 0.009(4) 0.010(4)
C31 0.038(5) 0.022(5) 0.018(4) 0.006(4) 0.011(4) 0.010(4)
C32 0.031(5) 0.026(5) 0.029(5) 0.009(4) 0.010(4) 0.014(4)

loop_
_atom_type_symbol
_atom_type_description
_atom_type_scat_dispersion_real
_atom_type_scat_dispersion_imag
_atom_type_scat_source
C C 0.0033 0.0016 'International Tables Vol C Tables 4.2.6.8 and 6.1.1.4'
H H 0.0000 0.0000 'International Tables Vol C Tables 4.2.6.8 and 6.1.1.4'
N N 0.0061 0.0033 'International Tables Vol C Tables 4.2.6.8 and 6.1.1.4'
O O 0.0106 0.0060 'International Tables Vol C Tables 4.2.6.8 and 6.1.1.4'
P P 0.1023 0.0942 'International Tables Vol C Tables 4.2.6.8 and 6.1.1.4'
Zn Zn 0.2839 1.4301 'International Tables Vol C Tables 4.2.6.8 and 6.1.1.4'
U U -9.6767 9.6646 'International Tables Vol C Tables 4.2.6.8 and 6.1.1.4'

loop_
_geom_angle_atom_site_label_1
_geom_angle_atom_site_label_2
_geom_angle_atom_site_label_3
_geom_angle
_geom_angle_site_symmetry_1
_geom_angle_site_symmetry_3
O12 U1 O11 179.1(3) . .
O12 U1 O8 90.1(2) . .
O11 U1 O8 90.2(2) . .
O12 U1 O1 91.9(2) . 1_565
O11 U1 O1 89.0(2) . 1_565
O8 U1 O1 82.74(18) . 1_565
O12 U1 O5 88.9(2) . 2_666
O11 U1 O5 91.1(2) . 2_666
O8 U1 O5 160.08(18) . 2_666
O1 U1 O5 77.41(17) 1_565 2_666
O12 U1 O4 87.2(2) . .
O11 U1 O4 92.0(2) . .
O8 U1 O4 77.72(18) . .
O1 U1 O4 160.43(17) 1_565 .
O5 U1 O4 122.08(17) 2_666 .
O12 U1 O5 89.4(2) . .
O11 U1 O5 89.8(2) . .
O8 U1 O5 136.03(18) . .
O1 U1 O5 141.21(17) 1_565 .
O5 U1 O5 63.8(2) 2_666 .
O4 U1 O5 58.35(16) . .
O13 U2 O13 179.999(2) 2_776 .
O13 U2 O9 90.3(2) 2_776 2_776
O13 U2 O9 89.7(2) . 2_776
O13 U2 O9 89.7(2) 2_776 .
O13 U2 O9 90.3(2) . .
O9 U2 O9 180.00(16) 2_776 .
O13 U2 O3 89.6(2) 2_776 2_766
O13 U2 O3 90.4(2) . 2_766
O9 U2 O3 91.16(19) 2_776 2_766
O9 U2 O3 88.84(19) . 2_766
O13 U2 O3 90.4(2) 2_776 1_565
O13 U2 O3 89.6(2) . 1_565
O9 U2 O3 88.84(19) 2_776 1_565
O9 U2 O3 91.16(19) . 1_565
O3 U2 O3 180.0 2_766 1_565
O7 Zn1 N2 121.4(2) . .
O7 Zn1 N3 112.8(3) . .
N2 Zn1 N3 125.3(3) . .
O7 Zn1 N4 99.5(2) . .
N2 Zn1 N4 99.1(3) . .
N3 Zn1 N4 77.9(2) . .
O7 Zn1 N1 90.1(2) . .
N2 Zn1 N1 78.6(3) . .
N3 Zn1 N1 95.2(3) . .
N4 Zn1 N1 169.8(3) . .
O1 P1 O3 114.9(3) . .
O1 P1 O2 111.3(3) . .
O3 P1 O2 107.1(3) . .
O1 P1 C1 107.2(4) . .
O3 P1 C1 108.2(3) . .
O2 P1 C1 108.0(4) . .
O6 P2 O4 113.9(3) . .
O6 P2 O5 113.3(3) . .
O4 P2 O5 103.3(3) . .
O6 P2 C4 109.1(4) . .
O4 P2 C4 111.8(4) . .
O5 P2 C4 105.0(4) . .
O8 P3 O7 112.1(3) . .
O8 P3 O9 110.2(3) . .
O7 P3 O9 109.2(3) . .
O8 P3 C5 108.2(3) . .
O7 P3 C5 109.3(4) . .
O9 P3 C5 107.7(4) . .
P1 O1 U1 175.8(4) . 1_545
P1 O3 U2 138.0(3) . 1_545
P2 O4 U1 100.4(3) . .
P2 O5 U1 145.5(3) . 2_666
P2 O5 U1 96.3(2) . .
U1 O5 U1 116.2(2) 2_666 .
P3 O7 Zn1 137.0(3) . .
P3 O8 U1 147.6(3) . .
P3 O9 U2 163.5(3) . .
C7 N1 C17 118.1(7) . .
C7 N1 Zn1 129.0(6) . .
C17 N1 Zn1 112.4(5) . .
C16 N2 C18 118.4(7) . .
C16 N2 Zn1 127.3(6) . .
C18 N2 Zn1 113.9(5) . .
C21 N3 C31 117.8(7) . .
C21 N3 Zn1 128.2(6) . .
C31 N3 Zn1 113.9(5) . .
C30 N4 C32 117.2(7) . .
C30 N4 Zn1 129.7(6) . .
C32 N4 Zn1 112.8(5) . .
C2 C1 P1 116.2(6) . .
C3 C2 C1 110.7(7) . .
C4 C3 C2 114.1(8) . .
C3 C4 P2 115.9(6) . .
C6 C5 P3 116.2(6) . .
C5 C6 C6 113.8(9) . 2_766
N1 C7 C8 122.4(9) . .
C9 C8 C7 119.5(9) . .
C8 C9 C10 119.7(9) . .
C17 C10 C9 116.3(8) . .
C17 C10 C11 119.8(8) . .
C9 C10 C11 123.8(8) . .
C12 C11 C10 122.2(8) . .
C11 C12 C13 118.4(8) . .
C18 C13 C14 116.8(8) . .
C18 C13 C12 121.7(8) . .
C14 C13 C12 121.5(8) . .
C15 C14 C13 119.2(8) . .
C14 C15 C16 120.0(9) . .
N2 C16 C15 122.2(8) . .
N1 C17 C10 123.8(8) . .
N1 C17 C18 116.7(7) . .
C10 C17 C18 119.4(8) . .
N2 C18 C13 123.3(7) . .
N2 C18 C17 118.2(7) . .
C13 C18 C17 118.4(7) . .
N3 C21 C22 122.5(9) . .
C23 C22 C21 119.7(9) . .
C22 C23 C24 119.9(8) . .
C31 C24 C23 116.4(8) . .
C31 C24 C25 120.0(8) . .
C23 C24 C25 123.6(8) . .
C26 C25 C24 121.6(8) . .
C25 C26 C27 120.8(8) . .
C28 C27 C32 116.7(7) . .
C28 C27 C26 123.9(8) . .
C32 C27 C26 119.3(8) . .
C29 C28 C27 119.6(8) . .
C28 C29 C30 119.6(8) . .
N4 C30 C29 123.2(8) . .
N3 C31 C24 123.7(8) . .
N3 C31 C32 117.1(7) . .
C24 C31 C32 119.1(7) . .
N4 C32 C27 123.5(7) . .
N4 C32 C31 117.3(7) . .
C27 C32 C31 119.1(7) . .

loop_
_geom_bond_atom_site_label_1
_geom_bond_atom_site_label_2
_geom_bond_distance
_geom_bond_site_symmetry_2
U1 O12 1.761(5) .
U1 O11 1.777(5) .
U1 O8 2.280(5) .
U1 O1 2.310(5) 1_565
U1 O5 2.380(5) 2_666
U1 O4 2.433(6) .
U1 O5 2.510(5) .
U2 O13 1.779(5) 2_776
U2 O13 1.779(5) .
U2 O9 2.246(5) 2_776
U2 O9 2.246(5) .
U2 O3 2.306(5) 2_766
U2 O3 2.306(5) 1_565
Zn1 O7 1.943(6) .
Zn1 N2 2.087(7) .
Zn1 N3 2.114(7) .
Zn1 N4 2.140(6) .
Zn1 N1 2.154(6) .
P1 O1 1.499(6) .
P1 O3 1.515(5) .
P1 O2 1.544(6) .
P1 C1 1.807(8) .
P2 O6 1.510(6) .
P2 O4 1.521(5) .
P2 O5 1.554(5) .
P2 C4 1.811(8) .
P3 O8 1.517(5) .
P3 O7 1.524(5) .
P3 O9 1.529(6) .
P3 C5 1.808(8) .
O1 U1 2.310(5) 1_545
O3 U2 2.306(5) 1_545
O5 U1 2.380(5) 2_666
N1 C7 1.332(10) .
N1 C17 1.355(10) .
N2 C16 1.337(10) .
N2 C18 1.351(10) .
N3 C21 1.334(10) .
N3 C31 1.341(10) .
N4 C30 1.328(10) .
N4 C32 1.345(9) .
C1 C2 1.528(11) .
C2 C3 1.527(11) .
C3 C4 1.494(12) .
C5 C6 1.508(11) .
C6 C6 1.511(15) 2_766
C7 C8 1.388(12) .
C8 C9 1.375(14) .
C9 C10 1.413(12) .
C10 C17 1.396(11) .
C10 C11 1.418(13) .
C11 C12 1.346(12) .
C12 C13 1.434(11) .
C13 C18 1.392(11) .
C13 C14 1.430(11) .
C14 C15 1.360(12) .
C15 C16 1.390(12) .
C17 C18 1.437(11) .
C21 C22 1.397(12) .
C22 C23 1.348(12) .
C23 C24 1.413(12) .
C24 C31 1.406(11) .
C24 C25 1.418(12) .
C25 C26 1.337(12) .
C26 C27 1.439(11) .
C27 C28 1.398(11) .
C27 C32 1.414(11) .
C28 C29 1.357(11) .
C29 C30 1.390(11) .
C31 C32 1.446(11) .
